data_7123627
loop_
_publ_author_name
'Yugandar , Somaraju'
'Nakamura, Hiroyuki'

_publ_section_title
;
 Rhodium(III)-Catalysed Carboxylate-Directed C-H Functionalizations of
 Isoxazoles with Alkynes
;
_journal_name_full 'Chemical Communications'
_journal_paper_doi 10.1039/C9CC03283E
_journal_year 2019
_chemical_formula_sum 'C25 H14 Cl F6 N O'
_chemical_formula_weight 493.82
_space_group_crystal_system monoclinic
_space_group_IT_number 14
_space_group_name_Hall '-P 2ybc'
_space_group_name_H-M_alt 'P 1 21/c 1'
_symmetry_space_group_name_Hall '-P 2ybc'
_symmetry_space_group_name_H-M 'P 1 21/c 1'
_atom_sites_solution_hydrogens geom
_audit_creation_method SHELXL-2016/6
_audit_update_record
;
2019-02-26 deposited with the CCDC.    2019-06-10 downloaded from the CCDC.
;
_cell_angle_alpha 90
_cell_angle_beta 108.867(2)
_cell_angle_gamma 90
_cell_formula_units_Z 4
_cell_length_a 14.7536(19)
_cell_length_b 6.9198(9)
_cell_length_c 22.084(3)
_cell_measurement_reflns_used 5355
_cell_measurement_temperature 90
_cell_measurement_theta_max 29.95
_cell_measurement_theta_min 2.79
_cell_volume 2133.5(5)
_computing_cell_refinement 'APEX2 (Bruker AXS, 2006)'
_computing_data_collection 'APEX2 (Bruker AXS, 2006)'
_computing_data_reduction 'SAINT (Bruker AXS, 2004)'
_computing_molecular_graphics 'XSHELXle (Bruker AXS)'
_computing_publication_material 'XCIF (Bruker AXS, 2001)'
_computing_structure_refinement 'SHELXL-2016 (Sheldrick, 2016)'
_computing_structure_solution 'SHELXT (Sheldrick, 2014)'
_diffrn_ambient_temperature 90
_diffrn_detector_area_resol_mean 8.333
_diffrn_measured_fraction_theta_full 0.999
_diffrn_measured_fraction_theta_max 0.919
_diffrn_measurement_device_type 'Bruker APEXII CCD area detector'
_diffrn_measurement_method 'phi and omega scans'
_diffrn_radiation_monochromator 'Bruker Helios multilayer confocal mirror'
_diffrn_radiation_source 'Bruker TXS fine-focus rotating anode'
_diffrn_radiation_type MoK\a
_diffrn_radiation_wavelength 0.71073
_diffrn_reflns_av_R_equivalents 0.0162
_diffrn_reflns_av_unetI/netI 0.0231
_diffrn_reflns_Laue_measured_fraction_full 0.999
_diffrn_reflns_Laue_measured_fraction_max 0.919
_diffrn_reflns_limit_h_max 16
_diffrn_reflns_limit_h_min -20
_diffrn_reflns_limit_k_max 9
_diffrn_reflns_limit_k_min -5
_diffrn_reflns_limit_l_max 30
_diffrn_reflns_limit_l_min -28
_diffrn_reflns_number 12202
_diffrn_reflns_point_group_measured_fraction_full 0.999
_diffrn_reflns_point_group_measured_fraction_max 0.919
_diffrn_reflns_theta_full 25.242
_diffrn_reflns_theta_max 29.058
_diffrn_reflns_theta_min 1.459
_exptl_absorpt_coefficient_mu 0.250
_exptl_absorpt_correction_T_max 0.995
_exptl_absorpt_correction_T_min 0.947
_exptl_absorpt_correction_type multi-scan
_exptl_absorpt_process_details
;
SADABS Sheldrick 1996
;
_exptl_crystal_colour colorless
_exptl_crystal_density_diffrn 1.537
_exptl_crystal_description prism
_exptl_crystal_F_000 1000
_exptl_crystal_size_max 0.150
_exptl_crystal_size_mid 0.070
_exptl_crystal_size_min 0.020
_refine_diff_density_max 0.630
_refine_diff_density_min -0.479
_refine_diff_density_rms 0.052
_refine_ls_extinction_method none
_refine_ls_goodness_of_fit_ref 1.099
_refine_ls_hydrogen_treatment constr
_refine_ls_matrix_type full
_refine_ls_number_parameters 335
_refine_ls_number_reflns 5256
_refine_ls_number_restraints 498
_refine_ls_restrained_S_all 1.246
_refine_ls_R_factor_all 0.0532
_refine_ls_R_factor_gt 0.0402
_refine_ls_shift/su_max 0.001
_refine_ls_shift/su_mean 0.000
_refine_ls_structure_factor_coef Fsqd
_refine_ls_weighting_details 'w=1/[\s^2^(Fo^2^)+(0.0536P)^2^+1.0348P] where P=(Fo^2^+2Fc^2^)/3'
_refine_ls_weighting_scheme calc
_refine_ls_wR_factor_gt 0.1080
_refine_ls_wR_factor_ref 0.1151
_reflns_Friedel_coverage 0.000
_reflns_number_gt 4226
_reflns_number_total 5256
_reflns_threshold_expression 'I > 2\s(I)'
_cod_data_source_file c9cc03283e2.cif
_cod_data_source_block CRL371871_H
_cod_database_code 7123627
_shelx_shelxl_version_number 2016/6
_shelx_space_group_comment
;
The symmetry employed for this shelxl refinement is uniquely defined
by the following loop, which should always be used as a source of
symmetry information in preference to the above space-group names.
They are only intended as comments.
;
_shelx_estimated_absorpt_t_min 0.963
_shelx_estimated_absorpt_t_max 0.995

loop_
_space_group_symop_operation_xyz
'x, y, z'
'-x, y+1/2, -z+1/2'
'-x, -y, -z'
'x, -y-1/2, z-1/2'

loop_
_atom_site_label
_atom_site_type_symbol
_atom_site_fract_x
_atom_site_fract_y
_atom_site_fract_z
_atom_site_U_iso_or_equiv
_atom_site_adp_type
_atom_site_occupancy
_atom_site_site_symmetry_order
_atom_site_calc_flag
_atom_site_refinement_flags_posn
_atom_site_refinement_flags_adp
_atom_site_refinement_flags_occupancy
_atom_site_disorder_assembly
_atom_site_disorder_group
Cl1 Cl -0.05284(3) 0.82117(6) 0.40316(2) 0.03041(12) Uani 1 1 d . U . . .
O1 O 0.51675(7) 0.72641(16) 0.47590(5) 0.0192(2) Uani 1 1 d . U . . .
N1 N 0.41826(9) 0.7370(2) 0.44145(6) 0.0195(3) Uani 1 1 d . U . . .
C1 C 0.07182(11) 0.8129(2) 0.42668(8) 0.0216(3) Uani 1 1 d . U . . .
C2 C 0.12470(11) 0.8310(2) 0.49067(8) 0.0236(3) Uani 1 1 d . U . . .
H2 H 0.093670 0.853264 0.521613 0.028 Uiso 1 1 calc R U . . .
C3 C 0.22383(11) 0.8161(2) 0.50921(7) 0.0216(3) Uani 1 1 d . U . . .
H3 H 0.260545 0.827205 0.553191 0.026 Uiso 1 1 calc R U . . .
C4 C 0.27011(10) 0.7852(2) 0.46423(7) 0.0174(3) Uani 1 1 d . U . . .
C5 C 0.21497(11) 0.7712(2) 0.39965(7) 0.0214(3) Uani 1 1 d . U . . .
H5 H 0.245732 0.752757 0.368365 0.026 Uiso 1 1 calc R U . . .
C6 C 0.11612(11) 0.7840(2) 0.38074(8) 0.0240(3) Uani 1 1 d . U . . .
H6 H 0.079029 0.773125 0.336829 0.029 Uiso 1 1 calc R U . . .
C7 C 0.37529(10) 0.7676(2) 0.48437(7) 0.0161(3) Uani 1 1 d . U . . .
C9 C 0.52872(10) 0.7515(2) 0.53907(6) 0.0161(3) Uani 1 1 d . U . . .
C8 C 0.44239(11) 0.7774(2) 0.54714(7) 0.0182(3) Uani 1 1 d . U . . .
H8 H 0.429529 0.797557 0.586122 0.022 Uiso 1 1 calc R U . . .
C10 C 0.62613(10) 0.7452(2) 0.58418(7) 0.0166(3) Uani 1 1 d . U . . .
C11 C 0.63042(10) 0.7587(2) 0.65286(7) 0.0173(3) Uani 1 1 d . U . . .
C12 C 0.61783(11) 0.9348(2) 0.67900(7) 0.0212(3) Uani 1 1 d . U . . .
H12 H 0.607043 1.048260 0.653420 0.025 Uiso 1 1 calc R U . . .
C13 C 0.62094(11) 0.9461(2) 0.74267(7) 0.0233(3) Uani 1 1 d . U . . .
H13 H 0.612221 1.066903 0.760484 0.028 Uiso 1 1 calc R U . . .
C14 C 0.63680(11) 0.7804(2) 0.77985(7) 0.0210(3) Uani 1 1 d . U . . .
C15 C 0.64774(13) 0.6034(3) 0.75382(8) 0.0288(4) Uani 1 1 d . U . . .
H15 H 0.657852 0.489930 0.779373 0.035 Uiso 1 1 calc R U . . .
C16 C 0.64389(13) 0.5921(2) 0.69016(8) 0.0274(4) Uani 1 1 d . U . . .
H16 H 0.650465 0.470507 0.672061 0.033 Uiso 1 1 calc R U . . .
C17 C 0.64033(13) 0.7917(3) 0.84845(8) 0.0288(4) Uani 1 1 d . U . . .
C18 C 0.70094(11) 0.7270(2) 0.56224(7) 0.0178(3) Uani 1 1 d . U . . .
H18 H 0.683949 0.717131 0.517033 0.021 Uiso 1 1 calc R U . . .
C19 C 0.80437(11) 0.7197(2) 0.59651(7) 0.0179(3) Uani 1 1 d . U . . .
C20 C 0.84717(11) 0.7497(3) 0.66254(7) 0.0252(3) Uani 1 1 d . U . . .
H20 H 0.808156 0.775565 0.688413 0.030 Uiso 1 1 calc R U . . .
C21 C 0.94565(12) 0.7417(3) 0.69022(8) 0.0277(4) Uani 1 1 d . U . . .
H21 H 0.973609 0.763257 0.734898 0.033 Uiso 1 1 calc R U . . .
C22 C 1.00420(11) 0.7027(2) 0.65347(7) 0.0218(3) Uani 1 1 d . U . . .
C23 C 0.96336(11) 0.6722(2) 0.58801(7) 0.0217(3) Uani 1 1 d . U . . .
H23 H 1.002809 0.644618 0.562563 0.026 Uiso 1 1 calc R U . . .
C24 C 0.86462(11) 0.6825(2) 0.56007(7) 0.0199(3) Uani 1 1 d . U . . .
H24 H 0.837205 0.663909 0.515209 0.024 Uiso 1 1 calc R U . . .
C25 C 1.11052(11) 0.6916(3) 0.68549(8) 0.0276(4) Uani 1 1 d . U . . .
F1 F 0.6237(4) 0.9591(5) 0.86713(15) 0.0794(14) Uani 0.557(4) 1 d . U P A 1
F2 F 0.5866(3) 0.6658(7) 0.86321(14) 0.0795(14) Uani 0.557(4) 1 d . U P A 1
F3 F 0.7285(2) 0.7453(8) 0.88800(11) 0.0741(12) Uani 0.557(4) 1 d . U P A 1
F7 F 0.5498(3) 0.8184(9) 0.85040(15) 0.0689(13) Uani 0.443(4) 1 d . U P A 2
F8 F 0.6676(5) 0.6418(6) 0.88151(16) 0.0793(15) Uani 0.443(4) 1 d . U P A 2
F9 F 0.6847(4) 0.9396(8) 0.8788(2) 0.0763(16) Uani 0.443(4) 1 d . U P A 2
F4 F 1.14326(8) 0.8314(2) 0.72901(6) 0.0473(3) Uani 1 1 d . U . . .
F5 F 1.13706(7) 0.52509(19) 0.71728(6) 0.0490(3) Uani 1 1 d . U . . .
F6 F 1.16004(7) 0.7043(2) 0.64467(5) 0.0423(3) Uani 1 1 d . U . . .

loop_
_atom_site_aniso_label
_atom_site_aniso_U_11
_atom_site_aniso_U_22
_atom_site_aniso_U_33
_atom_site_aniso_U_23
_atom_site_aniso_U_13
_atom_site_aniso_U_12
Cl1 0.01819(18) 0.0321(2) 0.0395(2) -0.00083(18) 0.00732(16) -0.00041(15)
O1 0.0173(5) 0.0266(6) 0.0123(5) -0.0007(4) 0.0028(4) 0.0003(4)
N1 0.0168(6) 0.0253(7) 0.0142(6) 0.0000(5) 0.0021(5) -0.0004(5)
C1 0.0173(6) 0.0186(7) 0.0280(8) 0.0014(6) 0.0062(6) -0.0010(6)
C2 0.0245(7) 0.0246(8) 0.0248(8) -0.0005(6) 0.0119(6) -0.0011(6)
C3 0.0238(7) 0.0229(8) 0.0175(7) -0.0009(6) 0.0059(6) -0.0017(6)
C4 0.0203(7) 0.0143(7) 0.0167(7) 0.0005(5) 0.0047(5) -0.0012(5)
C5 0.0221(7) 0.0254(8) 0.0163(7) -0.0010(6) 0.0056(6) -0.0016(6)
C6 0.0217(7) 0.0276(8) 0.0191(7) -0.0001(6) 0.0017(6) -0.0009(6)
C7 0.0204(7) 0.0125(6) 0.0146(6) 0.0006(5) 0.0044(5) -0.0015(5)
C9 0.0214(7) 0.0144(6) 0.0118(6) 0.0001(5) 0.0043(5) -0.0007(5)
C8 0.0216(7) 0.0190(7) 0.0135(6) -0.0009(5) 0.0048(5) -0.0011(6)
C10 0.0202(7) 0.0150(6) 0.0132(6) 0.0001(5) 0.0034(5) 0.0000(5)
C11 0.0163(6) 0.0214(7) 0.0129(6) -0.0003(5) 0.0031(5) 0.0000(5)
C12 0.0260(7) 0.0203(7) 0.0165(7) 0.0012(6) 0.0058(6) 0.0007(6)
C13 0.0289(8) 0.0228(8) 0.0187(7) -0.0041(6) 0.0081(6) 0.0007(6)
C14 0.0197(7) 0.0294(8) 0.0137(6) -0.0006(6) 0.0053(5) -0.0007(6)
C15 0.0436(10) 0.0254(8) 0.0191(8) 0.0054(6) 0.0123(7) 0.0058(7)
C16 0.0434(9) 0.0204(8) 0.0208(7) 0.0014(6) 0.0137(7) 0.0058(7)
C17 0.0338(8) 0.0372(10) 0.0167(7) 0.0002(7) 0.0098(6) -0.0017(7)
C18 0.0219(7) 0.0169(7) 0.0132(6) -0.0005(5) 0.0037(5) -0.0019(5)
C19 0.0207(7) 0.0165(7) 0.0159(7) 0.0009(5) 0.0049(5) -0.0007(5)
C20 0.0215(7) 0.0362(9) 0.0167(7) -0.0017(6) 0.0045(6) 0.0032(7)
C21 0.0238(8) 0.0409(10) 0.0153(7) 0.0009(7) 0.0020(6) 0.0033(7)
C22 0.0178(7) 0.0239(8) 0.0215(7) 0.0055(6) 0.0035(6) 0.0002(6)
C23 0.0224(7) 0.0238(8) 0.0208(7) 0.0020(6) 0.0093(6) -0.0016(6)
C24 0.0221(7) 0.0217(7) 0.0155(6) 0.0000(6) 0.0057(5) -0.0033(6)
C25 0.0205(7) 0.0371(9) 0.0230(8) 0.0071(7) 0.0041(6) 0.0005(7)
F1 0.167(4) 0.0525(17) 0.0263(15) 0.0008(12) 0.042(2) 0.047(2)
F2 0.108(3) 0.111(3) 0.0358(15) -0.0251(17) 0.0456(18) -0.074(2)
F3 0.0434(14) 0.160(3) 0.0132(10) 0.0020(15) 0.0017(10) 0.0272(18)
F7 0.0524(18) 0.135(4) 0.0283(15) 0.000(2) 0.0258(13) 0.006(2)
F8 0.151(4) 0.063(2) 0.0263(16) 0.0209(16) 0.032(2) 0.048(3)
F9 0.116(3) 0.091(3) 0.0274(18) -0.028(2) 0.031(2) -0.070(3)
F4 0.0234(5) 0.0661(9) 0.0460(7) -0.0182(6) 0.0023(5) -0.0096(5)
F5 0.0261(5) 0.0546(8) 0.0551(7) 0.0324(6) -0.0025(5) 0.0050(5)
F6 0.0199(5) 0.0772(9) 0.0306(6) 0.0138(6) 0.0092(4) 0.0065(5)

loop_
_atom_type_symbol
_atom_type_description
_atom_type_scat_dispersion_real
_atom_type_scat_dispersion_imag
_atom_type_scat_source
C C 0.0033 0.0016 'International Tables Vol C Tables 4.2.6.8 and 6.1.1.4'
H H 0.0000 0.0000 'International Tables Vol C Tables 4.2.6.8 and 6.1.1.4'
Cl Cl 0.1484 0.1585 'International Tables Vol C Tables 4.2.6.8 and 6.1.1.4'
F F 0.0171 0.0103 'International Tables Vol C Tables 4.2.6.8 and 6.1.1.4'
N N 0.0061 0.0033 'International Tables Vol C Tables 4.2.6.8 and 6.1.1.4'
O O 0.0106 0.0060 'International Tables Vol C Tables 4.2.6.8 and 6.1.1.4'

loop_
_geom_angle_atom_site_label_1
_geom_angle_atom_site_label_2
_geom_angle_atom_site_label_3
_geom_angle
C9 O1 N1 108.47(11)
C7 N1 O1 105.81(11)
C2 C1 C6 121.15(14)
C2 C1 Cl1 119.63(12)
C6 C1 Cl1 119.21(12)
C1 C2 C3 119.15(14)
C1 C2 H2 120.4
C3 C2 H2 120.4
C2 C3 C4 120.92(14)
C2 C3 H3 119.5
C4 C3 H3 119.5
C3 C4 C5 118.73(14)
C3 C4 C7 120.58(13)
C5 C4 C7 120.68(13)
C6 C5 C4 120.80(15)
C6 C5 H5 119.6
C4 C5 H5 119.6
C5 C6 C1 119.22(14)
C5 C6 H6 120.4
C1 C6 H6 120.4
N1 C7 C8 111.35(13)
N1 C7 C4 120.06(13)
C8 C7 C4 128.58(13)
C8 C9 O1 109.65(12)
C8 C9 C10 132.40(13)
O1 C9 C10 117.94(12)
C9 C8 C7 104.71(13)
C9 C8 H8 127.6
C7 C8 H8 127.6
C18 C10 C9 119.83(13)
C18 C10 C11 126.71(13)
C9 C10 C11 113.46(12)
C12 C11 C16 119.59(13)
C12 C11 C10 120.52(13)
C16 C11 C10 119.85(14)
C11 C12 C13 120.27(14)
C11 C12 H12 119.9
C13 C12 H12 119.9
C14 C13 C12 119.70(15)
C14 C13 H13 120.2
C12 C13 H13 120.2
C15 C14 C13 120.41(14)
C15 C14 C17 119.66(15)
C13 C14 C17 119.92(15)
C14 C15 C16 119.81(15)
C14 C15 H15 120.1
C16 C15 H15 120.1
C15 C16 C11 120.19(15)
C15 C16 H16 119.9
C11 C16 H16 119.9
F8 C17 F9 110.0(4)
F1 C17 F2 109.4(3)
F1 C17 F3 104.6(3)
F2 C17 F3 102.6(3)
F8 C17 F7 103.1(4)
F9 C17 F7 102.5(3)
F8 C17 C14 116.3(2)
F1 C17 C14 115.2(2)
F9 C17 C14 114.5(2)
F2 C17 C14 113.35(18)
F3 C17 C14 110.64(17)
F7 C17 C14 108.94(19)
C10 C18 C19 130.81(14)
C10 C18 H18 114.6
C19 C18 H18 114.6
C24 C19 C20 117.86(14)
C24 C19 C18 117.15(13)
C20 C19 C18 124.98(14)
C21 C20 C19 120.55(15)
C21 C20 H20 119.7
C19 C20 H20 119.7
C20 C21 C22 120.80(15)
C20 C21 H21 119.6
C22 C21 H21 119.6
C21 C22 C23 119.63(14)
C21 C22 C25 119.17(14)
C23 C22 C25 121.19(14)
C24 C23 C22 119.60(14)
C24 C23 H23 120.2
C22 C23 H23 120.2
C23 C24 C19 121.55(14)
C23 C24 H24 119.2
C19 C24 H24 119.2
F6 C25 F4 106.73(14)
F6 C25 F5 106.25(15)
F4 C25 F5 105.60(14)
F6 C25 C22 113.31(13)
F4 C25 C22 112.39(14)
F5 C25 C22 112.01(14)

loop_
_geom_bond_atom_site_label_1
_geom_bond_atom_site_label_2
_geom_bond_distance
Cl1 C1 1.7429(15)
O1 C9 1.3596(17)
O1 N1 1.4074(15)
N1 C7 1.3168(19)
C1 C2 1.381(2)
C1 C6 1.388(2)
C2 C3 1.389(2)
C2 H2 0.9500
C3 C4 1.392(2)
C3 H3 0.9500
C4 C5 1.398(2)
C4 C7 1.475(2)
C5 C6 1.384(2)
C5 H5 0.9500
C6 H6 0.9500
C7 C8 1.4208(19)
C9 C8 1.354(2)
C9 C10 1.461(2)
C8 H8 0.9500
C10 C18 1.347(2)
C10 C11 1.5003(19)
C11 C12 1.387(2)
C11 C16 1.393(2)
C12 C13 1.394(2)
C12 H12 0.9500
C13 C14 1.386(2)
C13 H13 0.9500
C14 C15 1.384(2)
C14 C17 1.501(2)
C15 C16 1.391(2)
C15 H15 0.9500
C16 H16 0.9500
C17 F8 1.257(4)
C17 F1 1.280(3)
C17 F9 1.281(4)
C17 F2 1.289(3)
C17 F3 1.350(3)
C17 F7 1.363(4)
C18 C19 1.469(2)
C18 H18 0.9500
C19 C24 1.402(2)
C19 C20 1.405(2)
C20 C21 1.383(2)
C20 H20 0.9500
C21 C22 1.390(2)
C21 H21 0.9500
C22 C23 1.391(2)
C22 C25 1.500(2)
C23 C24 1.388(2)
C23 H23 0.9500
C24 H24 0.9500
C25 F6 1.3343(19)
C25 F4 1.339(2)
C25 F5 1.340(2)
